data_1573257
loop_
_publ_author_name
'Abherv\'e, Alexandre'
'Mroweh, Nabil'
'Cui, Hengbo'
'Kato, Reizo'
'Vanthuyne, Nicolas'
'Alemany, Pere'
'Canadell, Enric'
'Avarvari, Narcis'

_publ_section_title
;
 Enantiomorphic single component conducting nickel(II) and platinum(II)
 bis(diethyl-dddt) crystalline complexes&#x2020;
;
_journal_name_full Nanoscale
_journal_paper_doi 10.1039/D4NR04048A
_journal_year 2024
_chemical_formula_moiety 'C16 H36 N, C16 H24 Ni S8'
_chemical_formula_sum 'C32 H60 N Ni S8'
_chemical_formula_weight 774.00
_space_group_crystal_system monoclinic
_space_group_IT_number 14
_space_group_name_Hall '-P 2ybc'
_space_group_name_H-M_alt 'P 1 21/c 1'
_atom_sites_solution_hydrogens geom
_audit_creation_method SHELXL-2016/4
_audit_update_record
;
2024-09-26 deposited with the CCDC.	2024-11-22 downloaded from the CCDC.
;
_cell_angle_alpha 90
_cell_angle_beta 115.109(4)
_cell_angle_gamma 90
_cell_formula_units_Z 4
_cell_length_a 14.6673(5)
_cell_length_b 17.9434(3)
_cell_length_c 16.4154(5)
_cell_measurement_reflns_used 12636
_cell_measurement_temperature 150.01(10)
_cell_measurement_theta_max 73.3570
_cell_measurement_theta_min 3.7930
_cell_volume 3912.0(2)
_computing_cell_refinement 'CrysAlisPro 1.171.40.45a (Rigaku OD, 2019)'
_computing_data_collection 'CrysAlisPro 1.171.40.45a (Rigaku OD, 2019)'
_computing_data_reduction 'CrysAlisPro 1.171.40.45a (Rigaku OD, 2019)'
_computing_molecular_graphics 'DIAMOND 3.2k (Crystal Impact GbR, 2014)'
_computing_publication_material 'WinGX publication routines (Farrugia, 2012)'
_computing_structure_refinement 'SHELXL-2016/4 (Sheldrick, 2016)'
_computing_structure_solution 'SHELXS-2013/1 (Sheldrick, 2013)'
_diffrn_ambient_temperature 150.01(10)
_diffrn_detector_area_resol_mean 5.1990
_diffrn_measured_fraction_theta_full 1.000
_diffrn_measured_fraction_theta_max 0.986
_diffrn_measurement_device_type 'SuperNova, Single source at offset, AtlasS2'
_diffrn_measurement_method '\w scans'
_diffrn_radiation_type CuK\a
_diffrn_radiation_wavelength 1.54184
_diffrn_reflns_av_R_equivalents 0.0389
_diffrn_reflns_av_unetI/netI 0.0271
_diffrn_reflns_Laue_measured_fraction_full 1.000
_diffrn_reflns_Laue_measured_fraction_max 0.986
_diffrn_reflns_limit_h_max 18
_diffrn_reflns_limit_h_min -17
_diffrn_reflns_limit_k_max 21
_diffrn_reflns_limit_k_min -21
_diffrn_reflns_limit_l_max 20
_diffrn_reflns_limit_l_min -20
_diffrn_reflns_number 35475
_diffrn_reflns_point_group_measured_fraction_full 1.000
_diffrn_reflns_point_group_measured_fraction_max 0.986
_diffrn_reflns_theta_full 67.684
_diffrn_reflns_theta_max 73.662
_diffrn_reflns_theta_min 3.328
_diffrn_source 'micro-focus sealed X-ray tube'
_exptl_absorpt_coefficient_mu 4.868
_exptl_absorpt_correction_T_max 1.00000
_exptl_absorpt_correction_T_min 0.56267
_exptl_absorpt_correction_type multi-scan
_exptl_absorpt_process_details
;
CrysAlisPro 1.171.38.41r (Rigaku Oxford Diffraction, 2015)
Empirical absorption correction using spherical harmonics,
 implemented in SCALE3 ABSPACK scaling algorithm.
;
_exptl_crystal_colour green
_exptl_crystal_density_diffrn 1.314
_exptl_crystal_description prism
_exptl_crystal_F_000 1660
_exptl_crystal_size_max 0.050
_exptl_crystal_size_mid 0.050
_exptl_crystal_size_min 0.010
_refine_diff_density_max 0.815
_refine_diff_density_min -0.697
_refine_diff_density_rms 0.068
_refine_ls_extinction_method none
_refine_ls_goodness_of_fit_ref 1.046
_refine_ls_hydrogen_treatment constr
_refine_ls_matrix_type full
_refine_ls_number_parameters 418
_refine_ls_number_reflns 7798
_refine_ls_number_restraints 56
_refine_ls_restrained_S_all 1.060
_refine_ls_R_factor_all 0.0706
_refine_ls_R_factor_gt 0.0619
_refine_ls_shift/su_max 0.002
_refine_ls_shift/su_mean 0.000
_refine_ls_structure_factor_coef Fsqd
_refine_ls_weighting_details 'w=1/[\s^2^(Fo^2^)+(0.0739P)^2^+5.6892P] where P=(Fo^2^+2Fc^2^)/3'
_refine_ls_weighting_scheme calc
_refine_ls_wR_factor_gt 0.1601
_refine_ls_wR_factor_ref 0.1677
_reflns_Friedel_coverage 0.000
_reflns_number_gt 6623
_reflns_number_total 7798
_reflns_threshold_expression 'I > 2\s(I)'
_cod_data_source_file d4nr04048a2.cif
_cod_data_source_block shelx
_cod_original_sg_symbol_H-M 'P 21/c'
_cod_database_code 1573257
_shelx_shelxl_version_number 2016/4
_shelx_space_group_comment
;
The symmetry employed for this shelxl refinement is uniquely defined
by the following loop, which should always be used as a source of
symmetry information in preference to the above space-group names.
They are only intended as comments.
;
_shelx_estimated_absorpt_t_min 0.414
_shelx_estimated_absorpt_t_max 0.668
_oxdiff_exptl_absorpt_empirical_full_min 0.755
_oxdiff_exptl_absorpt_empirical_full_max 1.667
_oxdiff_exptl_absorpt_empirical_details
;
Empirical correction (ABSPACK) includes:
- Absorption correction using spherical harmonics
- Frame scaling
;

loop_
_space_group_symop_operation_xyz
'x, y, z'
'-x, y+1/2, -z+1/2'
'-x, -y, -z'
'x, -y-1/2, z-1/2'

loop_
_atom_site_label
_atom_site_type_symbol
_atom_site_fract_x
_atom_site_fract_y
_atom_site_fract_z
_atom_site_U_iso_or_equiv
_atom_site_adp_type
_atom_site_occupancy
_atom_site_site_symmetry_order
_atom_site_calc_flag
_atom_site_refinement_flags_posn
_atom_site_refinement_flags_adp
_atom_site_refinement_flags_occupancy
_atom_site_disorder_assembly
_atom_site_disorder_group
N1 N -0.0989(2) 0.78370(19) 1.17392(19) 0.0516(7) Uani 1 1 d . . . . .
C1 C -0.1534(3) 0.7544(2) 1.0785(2) 0.0527(8) Uani 1 1 d . . . . .
H1A H -0.102497 0.733919 1.059832 0.063 Uiso 1 1 calc R U . . .
H1B H -0.186042 0.797079 1.038429 0.063 Uiso 1 1 calc R U . . .
C2 C -0.2331(3) 0.6947(3) 1.0628(3) 0.0636(10) Uani 1 1 d . . . . .
H2A H -0.201982 0.651063 1.101615 0.076 Uiso 1 1 calc R U . . .
H2B H -0.286214 0.714527 1.078984 0.076 Uiso 1 1 calc R U . . .
C3 C -0.2793(3) 0.6710(3) 0.9647(3) 0.0686(11) Uani 1 1 d . . . . .
H3A H -0.308302 0.715265 0.926475 0.082 Uiso 1 1 calc R U . . .
H3B H -0.225637 0.650891 0.949421 0.082 Uiso 1 1 calc R U . . .
C4 C -0.3605(4) 0.6128(3) 0.9436(4) 0.0837(15) Uani 1 1 d . . . . .
H4A H -0.387496 0.599654 0.879713 0.126 Uiso 1 1 calc R U . . .
H4B H -0.331979 0.568286 0.980204 0.126 Uiso 1 1 calc R U . . .
H4C H -0.414683 0.632691 0.957247 0.126 Uiso 1 1 calc R U . . .
C5 C -0.0403(3) 0.7228(2) 1.2389(3) 0.0578(9) Uani 1 1 d . . . . .
H5A H -0.010804 0.744020 1.300388 0.069 Uiso 1 1 calc R U . . .
H5B H -0.088299 0.683428 1.237424 0.069 Uiso 1 1 calc R U . . .
C6 C 0.0420(4) 0.6873(3) 1.2223(3) 0.0727(13) Uani 1 1 d . . . . .
H6A H 0.090660 0.725561 1.222500 0.087 Uiso 1 1 calc R U . . .
H6B H 0.013863 0.662292 1.162968 0.087 Uiso 1 1 calc R U . . .
C7 C 0.0942(3) 0.6308(3) 1.2961(3) 0.0679(11) Uani 1 1 d . . . . .
H7A H 0.113638 0.655684 1.354969 0.081 Uiso 1 1 calc R U . . .
H7B H 0.045588 0.590953 1.291382 0.081 Uiso 1 1 calc R U . . .
C8 C 0.1838(5) 0.5966(4) 1.2946(4) 0.0976(19) Uani 1 1 d . . . . .
H8A H 0.212623 0.561022 1.344312 0.146 Uiso 1 1 calc R U . . .
H8B H 0.165299 0.570471 1.237310 0.146 Uiso 1 1 calc R U . . .
H8C H 0.233489 0.635334 1.301027 0.146 Uiso 1 1 calc R U . . .
C9 C -0.0295(3) 0.8451(2) 1.1704(2) 0.0550(9) Uani 1 1 d . . . . .
H9A H 0.018093 0.823310 1.148593 0.066 Uiso 1 1 calc R U . . .
H9B H -0.070559 0.882568 1.125588 0.066 Uiso 1 1 calc R U . . .
C10 C 0.0309(4) 0.8848(3) 1.2585(3) 0.0733(13) Uani 1 1 d . . . . .
H10A H -0.015539 0.909075 1.279942 0.088 Uiso 1 1 calc R U . . .
H10B H 0.071989 0.848096 1.304454 0.088 Uiso 1 1 calc R U . . .
C11 C 0.0982(4) 0.9422(3) 1.2468(3) 0.0682(11) Uani 1 1 d . . . . .
H11A H 0.057131 0.975159 1.196133 0.082 Uiso 1 1 calc R U . . .
H11B H 0.147896 0.916710 1.230364 0.082 Uiso 1 1 calc R U . . .
C12 C 0.1539(4) 0.9894(3) 1.3287(4) 0.0866(15) Uani 1 1 d . . . . .
H12A H 0.196258 1.025513 1.315792 0.130 Uiso 1 1 calc R U . . .
H12B H 0.105504 1.016078 1.344678 0.130 Uiso 1 1 calc R U . . .
H12C H 0.196410 0.957538 1.378963 0.130 Uiso 1 1 calc R U . . .
C13 C -0.1730(3) 0.8138(3) 1.2090(3) 0.0622(10) Uani 1 1 d . . . . .
H13A H -0.215736 0.772086 1.211821 0.075 Uiso 1 1 calc R U . . .
H13B H -0.134159 0.831972 1.271245 0.075 Uiso 1 1 calc R U . . .
C14 C -0.2413(4) 0.8763(3) 1.1543(4) 0.0766(13) Uani 1 1 d . . . . .
H14A H -0.282079 0.858536 1.092237 0.092 Uiso 1 1 calc R U . . .
H14B H -0.199655 0.918588 1.151098 0.092 Uiso 1 1 calc R U . . .
C15 C -0.3119(4) 0.9030(4) 1.1959(4) 0.0989(19) Uani 1 1 d . . . . .
H15A H -0.270295 0.918999 1.258613 0.119 Uiso 1 1 calc R U . . .
H15B H -0.349227 0.947274 1.162127 0.119 Uiso 1 1 calc R U . . .
C16 C -0.3847(6) 0.8477(5) 1.1968(6) 0.133(3) Uani 1 1 d . . . . .
H16A H -0.426246 0.869394 1.224275 0.199 Uiso 1 1 calc R U . . .
H16B H -0.427893 0.832445 1.134931 0.199 Uiso 1 1 calc R U . . .
H16C H -0.348792 0.804110 1.231624 0.199 Uiso 1 1 calc R U . . .
NI1 Ni 0.000000 1.000000 1.000000 0.0455(2) Uani 1 2 d S . P . .
C3A C -0.2298(3) 0.9807(2) 0.9285(3) 0.0607(10) Uani 1 1 d . . . . .
C4A C -0.2035(3) 0.9211(2) 0.8950(2) 0.0535(8) Uani 1 1 d . . . . .
C5A C -0.4508(6) 0.8670(4) 0.8935(4) 0.114(2) Uani 1 1 d D . . . .
H5A1 H -0.384421 0.849857 0.938834 0.136 Uiso 1 1 calc R U . A 1
H5A2 H -0.482328 0.825876 0.850412 0.136 Uiso 1 1 calc R U . A 1
C6A C -0.5168(6) 0.8895(7) 0.9383(10) 0.204(6) Uani 1 1 d . . . . .
H6A1 H -0.526748 0.846813 0.970873 0.305 Uiso 1 1 calc R U . . .
H6A2 H -0.484627 0.930186 0.980723 0.305 Uiso 1 1 calc R U . . .
H6A3 H -0.582076 0.906318 0.892713 0.305 Uiso 1 1 calc R U . . .
C7A C -0.4040(5) 0.9754(4) 0.7134(4) 0.105(2) Uani 1 1 d D . . . .
H7A1 H -0.453935 1.012961 0.712241 0.126 Uiso 1 1 calc R U . B 1
H7A2 H -0.336465 0.998677 0.740694 0.126 Uiso 1 1 calc R U . B 1
C8A C -0.4256(6) 0.9529(5) 0.6257(5) 0.144(4) Uani 1 1 d . . . . .
H8A1 H -0.423607 0.996193 0.590121 0.216 Uiso 1 1 calc R U . . .
H8A2 H -0.375595 0.916163 0.626839 0.216 Uiso 1 1 calc R U . . .
H8A3 H -0.492872 0.930424 0.598433 0.216 Uiso 1 1 calc R U . . .
S1A S -0.35183(9) 1.00613(9) 0.91540(12) 0.1022(6) Uani 1 1 d . . . . .
S2A S -0.28670(9) 0.85431(6) 0.82100(9) 0.0732(3) Uani 1 1 d . . . . .
S3A S -0.13851(8) 1.04340(6) 0.99496(7) 0.0649(3) Uani 1 1 d . . . . .
S4A S -0.07801(7) 0.90538(5) 0.91957(6) 0.0516(2) Uani 1 1 d . . . . .
NI2 Ni 0.000000 1.000000 1.500000 0.0464(2) Uani 1 2 d S . P . .
C3B C 0.1111(3) 0.8498(2) 1.5246(2) 0.0509(8) Uani 1 1 d . . . . .
C4B C 0.1865(3) 0.8984(2) 1.5644(3) 0.0528(8) Uani 1 1 d . . . . .
C5B C 0.2802(6) 0.7200(5) 1.6796(5) 0.131(3) Uani 1 1 d D . . . .
H5B1 H 0.277377 0.769498 1.705060 0.157 Uiso 1 1 calc R U . C 1
H5B2 H 0.230203 0.687509 1.687775 0.157 Uiso 1 1 calc R U . C 1
C6B C 0.3803(10) 0.6885(7) 1.7294(8) 0.251(8) Uani 1 1 d . . . . .
H6B1 H 0.394378 0.684454 1.793209 0.376 Uiso 1 1 calc R U . . .
H6B2 H 0.383378 0.638939 1.705673 0.376 Uiso 1 1 calc R U . . .
H6B3 H 0.430590 0.720993 1.722971 0.376 Uiso 1 1 calc R U . . .
C7B C 0.2941(5) 0.7913(4) 1.4625(5) 0.105(2) Uani 1 1 d D . . . .
H7B1 H 0.232127 0.821131 1.431093 0.126 Uiso 1 1 calc R U . D 1
H7B2 H 0.282108 0.740540 1.436483 0.126 Uiso 1 1 calc R U . D 1
C8B C 0.3786(10) 0.8261(10) 1.4518(11) 0.309(11) Uani 1 1 d D . . . .
H8B1 H 0.363379 0.829106 1.387696 0.464 Uiso 1 1 calc R U . . .
H8B2 H 0.389681 0.876335 1.477583 0.464 Uiso 1 1 calc R U . . .
H8B3 H 0.439466 0.796061 1.482952 0.464 Uiso 1 1 calc R U . . .
S1B S 0.11898(8) 0.75267(6) 1.51397(9) 0.0656(3) Uani 1 1 d . . . . .
S2B S 0.31574(8) 0.87740(7) 1.61592(10) 0.0779(4) Uani 1 1 d . . . . .
S3B S -0.01230(7) 0.88193(5) 1.47443(7) 0.0535(2) Uani 1 1 d . . . . .
S4B S 0.16063(7) 0.99255(5) 1.56762(7) 0.0554(2) Uani 1 1 d . . . . .
C1A C -0.4389(5) 0.9323(4) 0.8467(5) 0.0479(16) Uani 0.5 1 d D U P E 1
H1A1 H -0.506961 0.955769 0.816287 0.058 Uiso 0.5 1 calc R U P E 1
C2A C -0.4067(6) 0.9089(4) 0.7700(5) 0.0485(17) Uani 0.5 1 d D U P E 1
H2A1 H -0.459747 0.874252 0.728984 0.058 Uiso 0.5 1 calc R U P E 1
C1B C 0.2513(5) 0.7286(4) 1.5789(5) 0.0406(14) Uani 0.5 1 d D U P F 1
H1B1 H 0.262588 0.679229 1.556438 0.049 Uiso 0.5 1 calc R U P F 1
C2B C 0.3199(5) 0.7879(4) 1.5586(5) 0.0420(14) Uani 0.5 1 d . U P F 1
H2B1 H 0.390680 0.769212 1.588773 0.050 Uiso 0.5 1 calc R U P F 1
C1C C -0.4195(14) 0.9597(12) 0.8033(11) 0.142(6) Uani 0.5 1 d D U P E 2
H1C H -0.492672 0.968376 0.786058 0.170 Uiso 0.5 1 calc R U P E 2
C2C C -0.4078(13) 0.8898(11) 0.8118(12) 0.129(6) Uani 0.5 1 d D U P E 2
H2C H -0.459124 0.868589 0.754293 0.155 Uiso 0.5 1 calc R U P E 2
C1D C 0.2597(14) 0.7516(10) 1.5423(12) 0.133(6) Uani 0.5 1 d D U P F 2
H1D H 0.277728 0.697698 1.544067 0.159 Uiso 0.5 1 calc R U P F 2
C2D C 0.3105(17) 0.7749(12) 1.6186(15) 0.171(8) Uani 0.5 1 d D U P F 2
H2D H 0.380562 0.759207 1.630793 0.205 Uiso 0.5 1 calc R U P F 2

loop_
_atom_site_aniso_label
_atom_site_aniso_U_11
_atom_site_aniso_U_22
_atom_site_aniso_U_33
_atom_site_aniso_U_23
_atom_site_aniso_U_13
_atom_site_aniso_U_12
N1 0.0537(17) 0.0603(18) 0.0419(15) 0.0031(13) 0.0215(13) -0.0040(14)
C1 0.057(2) 0.056(2) 0.0430(18) 0.0003(15) 0.0196(16) 0.0022(16)
C2 0.062(2) 0.065(3) 0.058(2) -0.0008(19) 0.0193(19) -0.0021(19)
C3 0.064(2) 0.065(3) 0.071(3) -0.015(2) 0.023(2) 0.005(2)
C4 0.060(3) 0.092(4) 0.088(3) -0.025(3) 0.021(2) -0.005(2)
C5 0.056(2) 0.071(2) 0.0471(19) 0.0142(18) 0.0226(17) -0.0050(18)
C6 0.070(3) 0.093(3) 0.064(3) 0.031(2) 0.037(2) 0.022(2)
C7 0.066(3) 0.067(3) 0.068(3) 0.017(2) 0.027(2) 0.005(2)
C8 0.096(4) 0.115(5) 0.093(4) 0.040(3) 0.051(3) 0.040(3)
C9 0.061(2) 0.063(2) 0.0425(18) 0.0053(16) 0.0237(16) -0.0092(18)
C10 0.081(3) 0.088(3) 0.048(2) 0.000(2) 0.026(2) -0.031(3)
C11 0.089(3) 0.063(3) 0.064(2) -0.003(2) 0.042(2) -0.017(2)
C12 0.092(4) 0.094(4) 0.073(3) -0.010(3) 0.034(3) -0.032(3)
C13 0.057(2) 0.082(3) 0.054(2) -0.015(2) 0.0299(18) -0.012(2)
C14 0.078(3) 0.063(3) 0.095(3) -0.009(2) 0.043(3) 0.009(2)
C15 0.079(3) 0.117(5) 0.096(4) -0.036(4) 0.033(3) 0.001(3)
C16 0.101(5) 0.147(7) 0.163(8) 0.032(6) 0.068(5) 0.033(5)
NI1 0.0530(5) 0.0448(4) 0.0358(4) -0.0018(3) 0.0159(3) 0.0084(3)
C3A 0.055(2) 0.068(2) 0.052(2) -0.0102(18) 0.0157(17) 0.0096(18)
C4A 0.058(2) 0.053(2) 0.0478(19) -0.0029(16) 0.0214(16) 0.0007(16)
C5A 0.120(5) 0.128(6) 0.082(4) -0.023(4) 0.032(4) -0.028(4)
C6A 0.086(5) 0.210(12) 0.313(17) 0.016(11) 0.083(8) 0.020(6)
C7A 0.087(4) 0.138(6) 0.078(4) 0.009(4) 0.024(3) 0.023(4)
C8A 0.129(6) 0.183(9) 0.083(4) 0.016(5) 0.009(4) -0.063(6)
S1A 0.0529(6) 0.1123(11) 0.1190(12) -0.0570(9) 0.0147(7) 0.0129(6)
S2A 0.0708(7) 0.0596(6) 0.0877(8) -0.0217(5) 0.0320(6) -0.0083(5)
S3A 0.0545(5) 0.0668(6) 0.0601(6) -0.0228(5) 0.0114(4) 0.0147(4)
S4A 0.0601(5) 0.0442(4) 0.0541(5) -0.0049(4) 0.0276(4) 0.0039(4)
NI2 0.0509(5) 0.0492(5) 0.0405(4) 0.0006(3) 0.0208(4) -0.0077(3)
C3B 0.055(2) 0.054(2) 0.0513(19) -0.0022(15) 0.0293(17) -0.0068(16)
C4B 0.054(2) 0.056(2) 0.0499(19) 0.0001(16) 0.0239(16) -0.0050(16)
C5B 0.114(5) 0.152(7) 0.116(6) 0.062(5) 0.039(5) 0.009(5)
C6B 0.287(16) 0.160(10) 0.157(10) 0.034(8) -0.049(10) 0.069(10)
C7B 0.124(5) 0.104(4) 0.126(5) -0.028(4) 0.092(5) -0.026(4)
C8B 0.234(14) 0.49(3) 0.319(19) -0.209(19) 0.228(15) -0.185(17)
S1B 0.0569(6) 0.0541(6) 0.0872(7) -0.0139(5) 0.0320(5) -0.0084(4)
S2B 0.0481(5) 0.0655(7) 0.1027(9) -0.0108(6) 0.0150(6) -0.0058(5)
S3B 0.0503(5) 0.0534(5) 0.0571(5) -0.0066(4) 0.0232(4) -0.0106(4)
S4B 0.0514(5) 0.0515(5) 0.0575(5) -0.0008(4) 0.0174(4) -0.0101(4)
C1A 0.035(3) 0.054(4) 0.047(4) -0.007(3) 0.010(3) 0.004(3)
C2A 0.044(3) 0.044(4) 0.045(4) -0.014(3) 0.007(3) -0.008(3)
C1B 0.038(3) 0.033(3) 0.050(4) -0.005(3) 0.019(3) -0.009(2)
C2B 0.030(3) 0.039(3) 0.062(4) -0.011(3) 0.024(3) -0.013(2)
C1C 0.111(9) 0.148(10) 0.134(9) -0.006(8) 0.022(7) -0.001(8)
C2C 0.099(8) 0.130(10) 0.137(10) -0.002(8) 0.030(7) -0.022(7)
C1D 0.130(9) 0.135(10) 0.128(9) -0.027(7) 0.049(8) 0.048(7)
C2D 0.159(11) 0.166(11) 0.177(11) 0.014(9) 0.063(8) 0.041(8)

loop_
_atom_type_symbol
_atom_type_description
_atom_type_scat_dispersion_real
_atom_type_scat_dispersion_imag
_atom_type_scat_source
C C 0.0181 0.0091 'International Tables Vol C Tables 4.2.6.8 and 6.1.1.4'
H H 0.0000 0.0000 'International Tables Vol C Tables 4.2.6.8 and 6.1.1.4'
N N 0.0311 0.0180 'International Tables Vol C Tables 4.2.6.8 and 6.1.1.4'
S S 0.3331 0.5567 'International Tables Vol C Tables 4.2.6.8 and 6.1.1.4'
Ni Ni -3.0029 0.5091 'International Tables Vol C Tables 4.2.6.8 and 6.1.1.4'

loop_
_geom_angle_atom_site_label_1
_geom_angle_atom_site_label_2
_geom_angle_atom_site_label_3
_geom_angle
_geom_angle_site_symmetry_1
_geom_angle_site_symmetry_3
_geom_angle_publ_flag
C5 N1 C9 111.2(3) . . ?
C5 N1 C1 111.7(3) . . ?
C9 N1 C1 106.2(3) . . ?
C5 N1 C13 105.8(3) . . ?
C9 N1 C13 110.7(3) . . ?
C1 N1 C13 111.4(3) . . ?
N1 C1 C2 116.5(3) . . ?
N1 C1 H1A 108.2 . . ?
C2 C1 H1A 108.2 . . ?
N1 C1 H1B 108.2 . . ?
C2 C1 H1B 108.2 . . ?
H1A C1 H1B 107.3 . . ?
C3 C2 C1 109.9(4) . . ?
C3 C2 H2A 109.7 . . ?
C1 C2 H2A 109.7 . . ?
C3 C2 H2B 109.7 . . ?
C1 C2 H2B 109.7 . . ?
H2A C2 H2B 108.2 . . ?
C4 C3 C2 113.0(4) . . ?
C4 C3 H3A 109.0 . . ?
C2 C3 H3A 109.0 . . ?
C4 C3 H3B 109.0 . . ?
C2 C3 H3B 109.0 . . ?
H3A C3 H3B 107.8 . . ?
C3 C4 H4A 109.5 . . ?
C3 C4 H4B 109.5 . . ?
H4A C4 H4B 109.5 . . ?
C3 C4 H4C 109.5 . . ?
H4A C4 H4C 109.5 . . ?
H4B C4 H4C 109.5 . . ?
C6 C5 N1 116.2(3) . . ?
C6 C5 H5A 108.2 . . ?
N1 C5 H5A 108.2 . . ?
C6 C5 H5B 108.2 . . ?
N1 C5 H5B 108.2 . . ?
H5A C5 H5B 107.4 . . ?
C5 C6 C7 108.4(3) . . ?
C5 C6 H6A 110.0 . . ?
C7 C6 H6A 110.0 . . ?
C5 C6 H6B 110.0 . . ?
C7 C6 H6B 110.0 . . ?
H6A C6 H6B 108.4 . . ?
C8 C7 C6 114.9(4) . . ?
C8 C7 H7A 108.5 . . ?
C6 C7 H7A 108.5 . . ?
C8 C7 H7B 108.5 . . ?
C6 C7 H7B 108.5 . . ?
H7A C7 H7B 107.5 . . ?
C7 C8 H8A 109.5 . . ?
C7 C8 H8B 109.5 . . ?
H8A C8 H8B 109.5 . . ?
C7 C8 H8C 109.5 . . ?
H8A C8 H8C 109.5 . . ?
H8B C8 H8C 109.5 . . ?
C10 C9 N1 115.8(3) . . ?
C10 C9 H9A 108.3 . . ?
N1 C9 H9A 108.3 . . ?
C10 C9 H9B 108.3 . . ?
N1 C9 H9B 108.3 . . ?
H9A C9 H9B 107.4 . . ?
C11 C10 C9 110.6(3) . . ?
C11 C10 H10A 109.5 . . ?
C9 C10 H10A 109.5 . . ?
C11 C10 H10B 109.5 . . ?
C9 C10 H10B 109.5 . . ?
H10A C10 H10B 108.1 . . ?
C10 C11 C12 114.3(4) . . ?
C10 C11 H11A 108.7 . . ?
C12 C11 H11A 108.7 . . ?
C10 C11 H11B 108.7 . . ?
C12 C11 H11B 108.7 . . ?
H11A C11 H11B 107.6 . . ?
C11 C12 H12A 109.5 . . ?
C11 C12 H12B 109.5 . . ?
H12A C12 H12B 109.5 . . ?
C11 C12 H12C 109.5 . . ?
H12A C12 H12C 109.5 . . ?
H12B C12 H12C 109.5 . . ?
C14 C13 N1 115.7(3) . . ?
C14 C13 H13A 108.3 . . ?
N1 C13 H13A 108.3 . . ?
C14 C13 H13B 108.3 . . ?
N1 C13 H13B 108.3 . . ?
H13A C13 H13B 107.4 . . ?
C13 C14 C15 111.5(5) . . ?
C13 C14 H14A 109.3 . . ?
C15 C14 H14A 109.3 . . ?
C13 C14 H14B 109.3 . . ?
C15 C14 H14B 109.3 . . ?
H14A C14 H14B 108.0 . . ?
C16 C15 C14 115.1(6) . . ?
C16 C15 H15A 108.5 . . ?
C14 C15 H15A 108.5 . . ?
C16 C15 H15B 108.5 . . ?
C14 C15 H15B 108.5 . . ?
H15A C15 H15B 107.5 . . ?
C15 C16 H16A 109.5 . . ?
C15 C16 H16B 109.5 . . ?
H16A C16 H16B 109.5 . . ?
C15 C16 H16C 109.5 . . ?
H16A C16 H16C 109.5 . . ?
H16B C16 H16C 109.5 . . ?
S3A NI1 S3A 180.0 3_577 . ?
S3A NI1 S4A 89.18(4) 3_577 . ?
S3A NI1 S4A 90.82(4) . . ?
S3A NI1 S4A 90.82(4) 3_577 3_577 ?
S3A NI1 S4A 89.18(4) . 3_577 ?
S4A NI1 S4A 180.0 . 3_577 ?
C4A C3A S3A 119.9(3) . . ?
C4A C3A S1A 127.7(3) . . ?
S3A C3A S1A 112.4(2) . . ?
C3A C4A S4A 120.0(3) . . ?
C3A C4A S2A 126.2(3) . . ?
S4A C4A S2A 113.8(2) . . ?
C1Aa C5A C6A 106.8(8) . . ?
C6A C5A C2C 145.9(10) . . ?
C1Aa C5A H5A1 110.4 . . ?
C6A C5A H5A1 110.4 . . ?
C1Aa C5A H5A2 110.4 . . ?
C6A C5A H5A2 110.4 . . ?
H5A1a C5A H5A2 108.6 . . ?
C5A C6A H6A1 109.5 . . ?
C5A C6A H6A2 109.5 . . ?
H6A1 C6A H6A2 109.5 . . ?
C5A C6A H6A3 109.5 . . ?
H6A1 C6A H6A3 109.5 . . ?
H6A2 C6A H6A3 109.5 . . ?
C8A C7A C2A 110.4(7) . . ?
C8A C7A C1C 146.7(10) . . ?
C8A C7A H7A1 109.6 . . ?
C2Aa C7A H7A1 109.6 . . ?
C8A C7A H7A2 109.6 . . ?
C2Aa C7A H7A2 109.6 . . ?
H7A1a C7A H7A2 108.1 . . ?
C7A C8A H8A1 109.5 . . ?
C7A C8A H8A2 109.5 . . ?
H8A1 C8A H8A2 109.5 . . ?
C7A C8A H8A3 109.5 . . ?
H8A1 C8A H8A3 109.5 . . ?
H8A2 C8A H8A3 109.5 . . ?
C3A S1A C1A 106.9(3) . . ?
C3A S1A C1C 95.3(6) . . ?
C4A S2A C2C 100.5(6) . . ?
C4A S2A C2A 101.3(3) . . ?
C3A S3A NI1 104.78(14) . . ?
C4A S4A NI1 104.47(13) . . ?
S4B NI2 S4B 180.00(5) 3_578 . ?
S4B NI2 S3B 88.72(4) 3_578 . ?
S4B NI2 S3B 91.28(4) . . ?
S4B NI2 S3B 91.28(4) 3_578 3_578 ?
S4B NI2 S3B 88.72(4) . 3_578 ?
S3B NI2 S3B 180.0 . 3_578 ?
C4B C3B S3B 119.5(3) . . ?
C4B C3B S1B 128.2(3) . . ?
S3B C3B S1B 112.4(2) . . ?
C3B C4B S4B 120.2(3) . . ?
C3B C4B S2B 126.3(3) . . ?
S4B C4B S2B 113.5(2) . . ?
C6B C5B C1B 113.4(9) . . ?
C6B C5B C2D 96.3(11) . . ?
C6B C5B H5B1 108.9 . . ?
C1Ba C5B H5B1 108.9 . . ?
C6B C5B H5B2 108.9 . . ?
C1Ba C5B H5B2 108.9 . . ?
H5B1a C5B H5B2 107.7 . . ?
C5B C6B H6B1 109.5 . . ?
C5B C6B H6B2 109.5 . . ?
H6B1 C6B H6B2 109.5 . . ?
C5B C6B H6B3 109.5 . . ?
H6B1 C6B H6B3 109.5 . . ?
H6B2 C6B H6B3 109.5 . . ?
C2Ba C7B C8B 107.7(8) . . ?
C8B C7B C1D 142.6(11) . . ?
C2Ba C7B H7B1 110.2 . . ?
C8B C7B H7B1 110.2 . . ?
C2Ba C7B H7B2 110.2 . . ?
C8B C7B H7B2 110.2 . . ?
H7B1a C7B H7B2 108.5 . . ?
C7B C8B H8B1 109.5 . . ?
C7B C8B H8B2 109.5 . . ?
H8B1 C8B H8B2 109.5 . . ?
C7B C8B H8B3 109.5 . . ?
H8B1 C8B H8B3 109.5 . . ?
H8B2 C8B H8B3 109.5 . . ?
C3B S1B C1B 105.9(3) . . ?
C3B S1B C1D 95.4(6) . . ?
C4B S2B C2D 100.3(7) . . ?
C4B S2B C2B 101.6(2) . . ?
C3B S3B NI2 104.48(13) . . ?
C4B S4B NI2 104.55(14) . . ?
C5A C1Aa C2A 110.6(6) . . ?
C5A C1Aa S1A 117.5(5) . . ?
C2Aa C1Aa S1A 108.2(5) . . ?
C5A C1Aa H1A1 106.7 . . ?
C2Aa C1Aa H1A1 106.7 . . ?
S1A C1Aa H1A1 106.7 . . ?
C7A C2Aa C1A 111.9(6) . . ?
C7A C2Aa S2A 114.8(5) . . ?
C1Aa C2Aa S2A 108.9(5) . . ?
C7A C2Aa H2A1 106.9 . . ?
C1Aa C2Aa H2A1 106.9 . . ?
S2A C2Aa H2A1 106.9 . . ?
C5B C1Ba C2B 112.5(6) . . ?
C5B C1Ba S1B 113.2(5) . . ?
C2Ba C1Ba S1B 109.2(5) . . ?
C5B C1Ba H1B1 107.2 . . ?
C2Ba C1Ba H1B1 107.2 . . ?
S1B C1Ba H1B1 107.2 . . ?
C7B C2Ba C1B 110.9(5) . . ?
C7B C2Ba S2B 117.3(5) . . ?
C1Ba C2Ba S2B 108.0(4) . . ?
C7B C2Ba H2B1 106.7 . . ?
C1Ba C2Ba H2B1 106.7 . . ?
S2B C2Ba H2B1 106.7 . . ?
C2Cb C1Cb C7A 102.1(15) . . ?
C2Cb C1Cb S1A 110.0(14) . . ?
C7A C1Cb S1A 126.9(12) . . ?
C2Cb C1Cb H1C 105.4 . . ?
C7A C1Cb H1C 105.4 . . ?
S1A C1Cb H1C 105.4 . . ?
C1Cb C2Cb C5A 103.9(15) . . ?
C1Cb C2Cb S2A 115.8(14) . . ?
C5A C2Cb S2A 120.4(11) . . ?
C1Cb C2Cb H2C 105.1 . . ?
C5A C2Cb H2C 105.1 . . ?
S2A C2Cb H2C 105.1 . . ?
C2Db C1Db C7B 112.6(17) . . ?
C2Db C1Db S1B 111.7(15) . . ?
C7B C1Db S1B 116.1(10) . . ?
C2Db C1Db H1D 105.1 . . ?
C7B C1Db H1D 105.1 . . ?
S1B C1Db H1D 105.1 . . ?
C1Db C2Db C5B 102.7(17) . . ?
C1Db C2Db S2B 109.2(15) . . ?
C5B C2Db S2B 131.0(15) . . ?
C1Db C2Db H2D 103.7 . . ?
C5B C2Db H2D 103.7 . . ?
S2B C2Db H2D 103.7 . . ?

loop_
_geom_bond_atom_site_label_1
_geom_bond_atom_site_label_2
_geom_bond_distance
_geom_bond_site_symmetry_2
_geom_bond_publ_flag
N1 C5 1.514(5) . ?
N1 C9 1.518(5) . ?
N1 C1 1.519(5) . ?
N1 C13 1.529(5) . ?
C1 C2 1.525(6) . ?
C1 H1A 0.9900 . ?
C1 H1B 0.9900 . ?
C2 C3 1.519(6) . ?
C2 H2A 0.9900 . ?
C2 H2B 0.9900 . ?
C3 C4 1.509(7) . ?
C3 H3A 0.9900 . ?
C3 H3B 0.9900 . ?
C4 H4A 0.9800 . ?
C4 H4B 0.9800 . ?
C4 H4C 0.9800 . ?
C5 C6 1.489(6) . ?
C5 H5A 0.9900 . ?
C5 H5B 0.9900 . ?
C6 C7 1.514(6) . ?
C6 H6A 0.9900 . ?
C6 H6B 0.9900 . ?
C7 C8 1.460(7) . ?
C7 H7A 0.9900 . ?
C7 H7B 0.9900 . ?
C8 H8A 0.9800 . ?
C8 H8B 0.9800 . ?
C8 H8C 0.9800 . ?
C9 C10 1.516(6) . ?
C9 H9A 0.9900 . ?
C9 H9B 0.9900 . ?
C10 C11 1.494(6) . ?
C10 H10A 0.9900 . ?
C10 H10B 0.9900 . ?
C11 C12 1.504(7) . ?
C11 H11A 0.9900 . ?
C11 H11B 0.9900 . ?
C12 H12A 0.9800 . ?
C12 H12B 0.9800 . ?
C12 H12C 0.9800 . ?
C13 C14 1.517(7) . ?
C13 H13A 0.9900 . ?
C13 H13B 0.9900 . ?
C14 C15 1.540(7) . ?
C14 H14A 0.9900 . ?
C14 H14B 0.9900 . ?
C15 C16 1.463(10) . ?
C15 H15A 0.9900 . ?
C15 H15B 0.9900 . ?
C16 H16A 0.9800 . ?
C16 H16B 0.9800 . ?
C16 H16C 0.9800 . ?
NI1 S3A 2.1442(10) 3_577 ?
NI1 S3A 2.1442(10) . ?
NI1 S4A 2.1571(9) . ?
NI1 S4A 2.1572(9) 3_577 ?
C3A C4A 1.333(6) . ?
C3A S3A 1.734(4) . ?
C3A S1A 1.769(4) . ?
C4A S4A 1.732(4) . ?
C4A S2A 1.772(4) . ?
C5A C1A 1.451(10) . ?
C5A C6A 1.499(12) . ?
C5A C2C 1.756(15) . ?
C5A H5A1 0.9900 . ?
C5A H5A2 0.9900 . ?
C6A H6A1 0.9800 . ?
C6A H6A2 0.9800 . ?
C6A H6A3 0.9800 . ?
C7A C8A 1.397(10) . ?
C7A C2A 1.522(10) . ?
C7A C1C 1.610(16) . ?
C7A H7A1 0.9900 . ?
C7A H7A2 0.9900 . ?
C8A H8A1 0.9800 . ?
C8A H8A2 0.9800 . ?
C8A H8A3 0.9800 . ?
S1A C1A 1.854(7) . ?
S1A C1C 1.875(18) . ?
S2A C2C 1.832(19) . ?
S2A C2A 1.873(8) . ?
NI2 S4B 2.1404(10) 3_578 ?
NI2 S4B 2.1404(10) . ?
NI2 S3B 2.1524(10) . ?
NI2 S3B 2.1524(10) 3_578 ?
C3B C4B 1.340(5) . ?
C3B S3B 1.739(4) . ?
C3B S1B 1.759(4) . ?
C4B S4B 1.737(4) . ?
C4B S2B 1.758(4) . ?
C5B C6B 1.458(12) . ?
C5B C1B 1.530(9) . ?
C5B C2D 1.596(16) . ?
C5B H5B1 0.9900 . ?
C5B H5B2 0.9900 . ?
C6B H6B1 0.9800 . ?
C6B H6B2 0.9800 . ?
C6B H6B3 0.9800 . ?
C7B C2B 1.460(10) . ?
C7B C8B 1.464(8) . ?
C7B C1D 1.743(16) . ?
C7B H7B1 0.9900 . ?
C7B H7B2 0.9900 . ?
C8B H8B1 0.9800 . ?
C8B H8B2 0.9800 . ?
C8B H8B3 0.9800 . ?
S1B C1B 1.826(7) . ?
S1B C1D 1.914(18) . ?
S2B C2D 1.84(2) . ?
S2B C2B 1.875(7) . ?
C1Aa C2A 1.579(11) . ?
C1Aa H1A1 1.0000 . ?
C2Aa H2A1 1.0000 . ?
C1Ba C2B 1.594(9) . ?
C1Ba H1B1 1.0000 . ?
C2Ba H2B1 1.0000 . ?
C1Cb C2C 1.26(3) . ?
C1Cb H1C 1.0000 . ?
C2Cb H2C 1.0000 . ?
C1Db C2D 1.23(3) . ?
C1Db H1D 1.0000 . ?
C2Db H2D 1.0000 . ?

loop_
_geom_torsion_atom_site_label_1
_geom_torsion_atom_site_label_2
_geom_torsion_atom_site_label_3
_geom_torsion_atom_site_label_4
_geom_torsion
_geom_torsion_site_symmetry_1
_geom_torsion_site_symmetry_2
_geom_torsion_site_symmetry_3
_geom_torsion_site_symmetry_4
_geom_torsion_publ_flag
C5 N1 C1 C2 62.1(4) . . . . ?
C9 N1 C1 C2 -176.5(3) . . . . ?
C13 N1 C1 C2 -55.9(4) . . . . ?
N1 C1 C2 C3 -179.4(3) . . . . ?
C1 C2 C3 C4 -178.9(4) . . . . ?
C9 N1 C5 C6 -56.2(5) . . . . ?
C1 N1 C5 C6 62.3(5) . . . . ?
C13 N1 C5 C6 -176.4(4) . . . . ?
N1 C5 C6 C7 177.5(4) . . . . ?
C5 C6 C7 C8 -173.9(5) . . . . ?
C5 N1 C9 C10 -60.2(5) . . . . ?
C1 N1 C9 C10 178.1(4) . . . . ?
C13 N1 C9 C10 57.0(5) . . . . ?
N1 C9 C10 C11 178.3(4) . . . . ?
C9 C10 C11 C12 174.5(5) . . . . ?
C5 N1 C13 C14 -179.9(4) . . . . ?
C9 N1 C13 C14 59.6(4) . . . . ?
C1 N1 C13 C14 -58.4(5) . . . . ?
N1 C13 C14 C15 -179.4(4) . . . . ?
C13 C14 C15 C16 -64.6(7) . . . . ?
S3A C3A C4A S4A 1.3(5) . . . . ?
S1A C3A C4A S4A -177.8(3) . . . . ?
S3A C3A C4A S2A -176.2(2) . . . . ?
S1A C3A C4A S2A 4.7(6) . . . . ?
C4A C3A S1A C1Aa 1.1(5) . . . . ?
S3A C3A S1A C1Aa -178.0(3) . . . . ?
C4A C3A S1A C1Cb -28.4(8) . . . . ?
S3A C3A S1A C1Cb 152.4(6) . . . . ?
C3A C4A S2A C2Cb -2.1(7) . . . . ?
S4A C4A S2A C2Cb -179.7(6) . . . . ?
C3A C4A S2A C2Aa 22.4(5) . . . . ?
S4A C4A S2A C2Aa -155.2(3) . . . . ?
C4A C3A S3A NI1 0.7(4) . . . . ?
S1A C3A S3A NI1 179.9(2) . . . . ?
C3A C4A S4A NI1 -2.5(4) . . . . ?
S2A C4A S4A NI1 175.25(17) . . . . ?
S3B C3B C4B S4B 1.1(5) . . . . ?
S1B C3B C4B S4B -179.5(2) . . . . ?
S3B C3B C4B S2B -178.2(2) . . . . ?
S1B C3B C4B S2B 1.2(6) . . . . ?
C4B C3B S1B C1Ba 5.7(5) . . . . ?
S3B C3B S1B C1Ba -174.9(3) . . . . ?
C4B C3B S1B C1Db -16.3(6) . . . . ?
S3B C3B S1B C1Db 163.2(5) . . . . ?
C3B C4B S2B C2Db -11.1(8) . . . . ?
S4B C4B S2B C2Db 169.6(7) . . . . ?
C3B C4B S2B C2Ba 23.2(4) . . . . ?
S4B C4B S2B C2Ba -156.2(3) . . . . ?
C4B C3B S3B NI2 -1.8(3) . . . . ?
S1B C3B S3B NI2 178.66(15) . . . . ?
C3B C4B S4B NI2 0.2(3) . . . . ?
S2B C4B S4B NI2 179.62(16) . . . . ?
C6A C5A C1Aa C2Aa -158.9(7) . . . . ?
C6A C5A C1Aa S1A 76.2(8) . . . . ?
C3A S1A C1Aa C5A 85.6(6) . . . . ?
C3A S1A C1Aa C2Aa -40.4(6) . . . . ?
C8A C7A C2Aa C1Aa -150.4(7) . . . . ?
C8A C7A C2Aa S2A 84.8(7) . . . . ?
C5A C1Aa C2Aa C7A 174.2(6) . . . . ?
S1A C1Aa C2Aa C7A -55.8(7) . . . . ?
C5A C1Aa C2Aa S2A -57.8(7) . . . . ?
S1A C1Aa C2Aa S2A 72.2(5) . . . . ?
C4A S2A C2Aa C7A 64.5(5) . . . . ?
C4A S2A C2Aa C1Aa -61.8(5) . . . . ?
C6B C5B C1Ba C2Ba -65.6(10) . . . . ?
C6B C5B C1Ba S1B 170.1(8) . . . . ?
C3B S1B C1Ba C5B 82.5(6) . . . . ?
C3B S1B C1Ba C2Ba -43.6(5) . . . . ?
C8B C7B C2Ba C1Ba -161.3(9) . . . . ?
C8B C7B C2Ba S2B 74.0(10) . . . . ?
C5B C1Ba C2Ba C7B 176.6(6) . . . . ?
S1B C1Ba C2Ba C7B -56.9(7) . . . . ?
C5B C1Ba C2Ba S2B -53.6(7) . . . . ?
S1B C1Ba C2Ba S2B 72.9(5) . . . . ?
C4B S2B C2Ba C7B 66.2(5) . . . . ?
C4B S2B C2Ba C1Ba -60.0(5) . . . . ?
C8A C7A C1Cb C2Cb 44(2) . . . . ?
C8A C7A C1Cb S1A 170.6(11) . . . . ?
C3A S1A C1Cb C2Cb 65.8(14) . . . . ?
C3A S1A C1Cb C7A -57.6(15) . . . . ?
C7A C1Cb C2Cb C5A -167.5(9) . . . . ?
S1A C1Cb C2Cb C5A 55.6(15) . . . . ?
C7A C1Cb C2Cb S2A 58.3(17) . . . . ?
S1A C1Cb C2Cb S2A -78.7(15) . . . . ?
C6A C5A C2Cb C1Cb 24(2) . . . . ?
C6A C5A C2Cb S2A 155.5(12) . . . . ?
C4A S2A C2Cb C1Cb 42.5(16) . . . . ?
C4A S2A C2Cb C5A -83.8(12) . . . . ?
C8B C7B C1Db C2Db 26(3) . . . . ?
C8B C7B C1Db S1B 156.1(14) . . . . ?
C7B C1Db C2Db C5B -169.4(10) . . . . ?
S1B C1Db C2Db C5B 57.9(17) . . . . ?
C7B C1Db C2Db S2B 48.3(19) . . . . ?
S1B C1Db C2Db S2B -84.4(15) . . . . ?
C6B C5B C2Db C1Db 117.5(17) . . . . ?
C6B C5B C2Db S2B -112.5(18) . . . . ?
C4B S2B C2Db C1Db 54.5(17) . . . . ?
C4B S2B C2Db C5B -73.3(19) . . . . ?
